data_9016033
loop_
_publ_author_name
'Nestola, F.'
'Camara, F.'
'Chukanov, N. V.'
'Atencio, D.'
'Coutinho, J. M. V.'
'Contreira, R. R.'
'Farber, G.'

_publ_section_title
;
 Witzkeite: A new rare nitrate-sulphate mineral
 from a guano deposit at Punta de Lobos, Chile
;
_journal_name_full 'American Mineralogist'
_journal_page_first 1783
_journal_page_last 1787
_journal_paper_doi 10.2138/am.2012.4109
_journal_volume 97
_journal_year 2012
_chemical_compound_source 'Punta de Lobos, Chile'
_chemical_formula_sum 'Ca Fe0.05 H4 K4 N2 Na4 O24 S4'
_chemical_name_mineral Witzkeite
_space_group_IT_number 15
_symmetry_space_group_name_Hall '-C 2yc'
_symmetry_space_group_name_H-M 'C 1 2/c 1'
_cell_angle_alpha 90
_cell_angle_beta 94.281
_cell_angle_gamma 90
_cell_formula_units_Z 4
_cell_length_a 24.902
_cell_length_b 5.3323
_cell_length_c 17.246
_cell_volume 2283.620
_database_code_amcsd 0019473
_exptl_crystal_density_diffrn 2.430
_cod_original_formula_sum 'Na4 K4 Ca Fe.05 S4 N2 O24 H4'
_cod_database_code 9016033

loop_
_space_group_symop_operation_xyz
x,y,z
1/2+x,1/2+y,z
x,-y,1/2+z
1/2+x,1/2-y,1/2+z
-x,y,1/2-z
1/2-x,1/2+y,1/2-z
-x,-y,-z
1/2-x,1/2-y,-z

loop_
_atom_site_label
_atom_site_fract_x
_atom_site_fract_y
_atom_site_fract_z
_atom_site_occupancy
_atom_site_U_iso_or_equiv
_atom_site_type_symbol
_atom_site_attached_hydrogens
Na1 0.41977 0.24195 0.07588 1.00000 0.02140 Na 0
Na2 0.50009 -0.26669 0.08618 1.00000 0.02410 Na 0
K1 0.15202 0.25031 0.10623 1.00000 0.02470 K 0
K2 0.32417 0.24292 0.23240 1.00000 0.02750 K 0
Ca 0.50000 0.17350 0.25000 1.00000 0.01630 Ca 0
Fe 0.50000 0.33300 0.25000 0.05000 0.01520 Fe 0
S1 0.56605 -0.75113 0.07266 1.00000 0.01530 S 0
S2 0.41680 -0.27020 0.22437 1.00000 0.01570 S 0
N1 0.75732 0.24620 0.12315 1.00000 0.03230 N 0
O1 0.43161 0.47240 0.20028 1.00000 0.02580 O 0
O2 0.35931 -0.25870 0.23440 1.00000 0.02260 O 0
O3 0.43758 -0.01330 -0.02829 1.00000 0.02390 O 0
O4 0.43613 0.53770 -0.01849 1.00000 0.02270 O 0
O5 0.55222 -0.20440 0.20292 1.00000 0.02380 O 0
O6 0.38488 0.25670 0.37627 1.00000 0.02500 O 0
O7 0.51776 0.26720 0.11856 1.00000 0.02100 O 0
O8 0.43192 -0.08880 0.16526 1.00000 0.02590 O 0
O9 0.25780 0.04360 0.34995 1.00000 0.04130 O 0
O10 0.25789 0.44910 0.34928 1.00000 0.04170 O 0
O11 0.78891 0.24720 0.07049 1.00000 0.05040 O 0
Ow 0.32731 0.24590 0.05085 1.00000 0.03830 O 0
H1 0.31020 0.37700 0.05900 1.00000 0.03700 H 0
H2 0.30800 0.13400 0.06000 1.00000 0.07000 H 0

loop_
_cod_changelog_entry_id
_cod_changelog_entry_author
_cod_changelog_entry_date
_cod_changelog_entry_text
1
;cod-tools version 3.8.0
Id: cif_guess_AMCSD_atom_types 9581 2023-05-17 12:35:41Z saulius
;
2023-05-18T08:46:00+03:00
;Derived atom types and hydrogen counts
from atom names that follow the AMCSD naming convention
(Wat == water, O-H == hydroxyl).
;

loop_
_cod_related_entry_id
_cod_related_entry_database
_cod_related_entry_code
1 AMCSD 0019473
